data_7104869
loop_
_publ_author_name
'Carlisle, Julie'
'Fox, David J.'
'Warren, Stuart'

_publ_section_title
;
 Thermodynamically controlled cyclisation reactions with double
 phenylsulfanyl migration
;
_journal_coden_ASTM CHCOFS
_journal_issue 21
_journal_name_full
;
 Chemical Communications (Cambridge, United Kingdom)
;
_journal_page_first 2696
_journal_page_last 2697
_journal_paper_doi 10.1039/b308609g
_journal_year 2003
_chemical_formula_moiety 'C24 H30 O2 S2'
_chemical_formula_sum 'C24 H30 O2 S2'
_chemical_formula_weight 414.60
_space_group_IT_number 14
_symmetry_cell_setting monoclinic
_symmetry_space_group_name_Hall '-P 2ybc'
_symmetry_space_group_name_H-M 'P 1 21/c 1'
_atom_sites_solution_hydrogens geom
_atom_sites_solution_primary direct
_atom_sites_solution_secondary difmap
_audit_creation_method SHELXL-97
_cell_angle_alpha 90.00
_cell_angle_beta 96.130(2)
_cell_angle_gamma 90.00
_cell_formula_units_Z 2
_cell_length_a 7.2728(4)
_cell_length_b 5.6573(3)
_cell_length_c 26.5782(16)
_cell_measurement_reflns_used 31844
_cell_measurement_temperature 180(2)
_cell_measurement_theta_max 25.03
_cell_measurement_theta_min 1.0
_cell_volume 1087.29(11)
_computing_cell_refinement 'HKL Scalepack (Otwinowski & Minor 1997)'
_computing_data_collection 'Collect (Nonius B.V. 1998)'
_computing_data_reduction
;
HKL Denzo and Scalepack (Otwinowski & Minor 1997)
;
_computing_publication_material 'SHELXL-97 (Sheldrick 1997)'
_computing_structure_refinement 'SHELXL-97 (Sheldrick 1997)'
_computing_structure_solution 'SIR-92 (Altomare et al. 1994)'
_diffrn_ambient_temperature 180(2)
_diffrn_measured_fraction_theta_full 0.970
_diffrn_measured_fraction_theta_max 0.970
_diffrn_measurement_device_type 'Nonius Kappa CCD'
_diffrn_measurement_method 'Thin slice \w and \f scans'
_diffrn_radiation_source 'fine-focus sealed tube'
_diffrn_radiation_type MoK\a
_diffrn_radiation_wavelength 0.71073
_diffrn_reflns_av_R_equivalents 0.0435
_diffrn_reflns_av_sigmaI/netI 0.0445
_diffrn_reflns_limit_h_max 8
_diffrn_reflns_limit_h_min -8
_diffrn_reflns_limit_k_max 6
_diffrn_reflns_limit_k_min -6
_diffrn_reflns_limit_l_max 31
_diffrn_reflns_limit_l_min -31
_diffrn_reflns_number 5145
_diffrn_reflns_theta_full 25.03
_diffrn_reflns_theta_max 25.03
_diffrn_reflns_theta_min 3.68
_diffrn_standards_number 0
_exptl_absorpt_coefficient_mu 0.262
_exptl_absorpt_correction_T_max 0.977
_exptl_absorpt_correction_T_min 0.838
_exptl_absorpt_correction_type multi-scan
_exptl_absorpt_process_details
;
multi-scan from symmetry-related measurements
Sortav (Blessing 1995)
;
_exptl_crystal_density_diffrn 1.266
_exptl_crystal_density_method 'not measured'
_exptl_crystal_F_000 444
_exptl_crystal_size_max 0.23
_exptl_crystal_size_mid 0.18
_exptl_crystal_size_min 0.10
_refine_diff_density_max 0.434
_refine_diff_density_min -0.258
_refine_diff_density_rms 0.054
_refine_ls_extinction_method none
_refine_ls_goodness_of_fit_ref 1.056
_refine_ls_hydrogen_treatment mixed
_refine_ls_matrix_type full
_refine_ls_number_parameters 129
_refine_ls_number_reflns 1861
_refine_ls_number_restraints 0
_refine_ls_restrained_S_all 1.056
_refine_ls_R_factor_all 0.0616
_refine_ls_R_factor_gt 0.0496
_refine_ls_shift/su_max 0.000
_refine_ls_shift/su_mean 0.000
_refine_ls_structure_factor_coef Fsqd
_refine_ls_weighting_details 'calc w=1/[\s^2^(Fo^2^)+(0.0405P)^2^+1.0992P] where P=(Fo^2^+2Fc^2^)/3'
_refine_ls_weighting_scheme calc
_refine_ls_wR_factor_gt 0.1139
_refine_ls_wR_factor_ref 0.1211
_reflns_number_gt 1553
_reflns_number_total 1861
_reflns_threshold_expression >2sigma(I)
_cod_data_source_file b308609g.txt
_cod_data_source_block sw0207
_cod_depositor_comments
;
The following automatic conversions were performed:
'_symmetry_cell_setting' value 'Monoclinic' changed to 'monoclinic'
according to '/home/saulius/struct/CIF-dictionaries/cif_core.dic'
dictionary named 'cif_core.dic' version 2.4.1 from 2010-06-29.

Automatic conversion script
Id: cif_fix_enum 1527 2010-12-29 10:47:43Z saulius 
;
_cod_original_sg_symbol_H-M P2(1)/c
_cod_database_code 7104869

loop_
_symmetry_equiv_pos_as_xyz
'x, y, z'
'-x, y+1/2, -z+1/2'
'-x, -y, -z'
'x, -y-1/2, z-1/2'

loop_
_atom_site_label
_atom_site_type_symbol
_atom_site_fract_x
_atom_site_fract_y
_atom_site_fract_z
_atom_site_U_iso_or_equiv
_atom_site_adp_type
_atom_site_occupancy
_atom_site_symmetry_multiplicity
_atom_site_calc_flag
_atom_site_refinement_flags
_atom_site_disorder_assembly
_atom_site_disorder_group
S1 S -0.16407(9) 0.86494(13) -0.13929(3) 0.0397(2) Uani 1 1 d . . .
O1 O 0.2360(2) 0.5809(3) 0.02306(6) 0.0370(5) Uani 1 1 d . . .
C1 C 0.0866(3) 0.5159(5) -0.01265(9) 0.0336(6) Uani 1 1 d . . .
H1 H 0.1170 0.3635 -0.0290 0.040 Uiso 1 1 calc R . .
C2 C 0.0531(3) 0.7059(5) -0.05332(10) 0.0367(6) Uani 1 1 d . . .
H2A H 0.0315 0.8600 -0.0373 0.044 Uiso 1 1 calc R . .
H2B H 0.1635 0.7210 -0.0719 0.044 Uiso 1 1 calc R . .
C3 C -0.1140(3) 0.6404(5) -0.08998(9) 0.0330(6) Uani 1 1 d . . .
H3 H -0.0829 0.4909 -0.1073 0.040 Uiso 1 1 calc R . .
C4 C -0.2892(3) 0.5907(5) -0.06315(9) 0.0315(6) Uani 1 1 d . . .
C5 C -0.4332(4) 0.4574(5) -0.09760(11) 0.0399(7) Uani 1 1 d . . .
H5A H -0.5367 0.4140 -0.0787 0.060 Uiso 1 1 calc R . .
H5B H -0.3777 0.3140 -0.1101 0.060 Uiso 1 1 calc R . .
H5C H -0.4784 0.5581 -0.1263 0.060 Uiso 1 1 calc R . .
C6 C -0.3743(4) 0.8096(5) -0.04222(11) 0.0412(7) Uani 1 1 d . . .
H6A H -0.4644 0.7625 -0.0192 0.062 Uiso 1 1 calc R . .
H6B H -0.4366 0.9024 -0.0702 0.062 Uiso 1 1 calc R . .
H6C H -0.2770 0.9053 -0.0238 0.062 Uiso 1 1 calc R . .
C7 C 0.0399(3) 0.8413(4) -0.17015(9) 0.0297(6) Uani 1 1 d . . .
C8 C 0.1747(4) 1.0151(5) -0.16304(10) 0.0362(6) Uani 1 1 d . . .
H8 H 0.1588 1.1446 -0.1412 0.043 Uiso 1 1 calc R . .
C9 C 0.3327(4) 1.0002(5) -0.18781(10) 0.0399(7) Uani 1 1 d . . .
H9 H 0.4247 1.1195 -0.1829 0.048 Uiso 1 1 calc R . .
C10 C 0.3563(3) 0.8126(5) -0.21944(10) 0.0393(7) Uani 1 1 d . . .
H10 H 0.4647 0.8029 -0.2364 0.047 Uiso 1 1 calc R . .
C11 C 0.2232(3) 0.6383(5) -0.22671(10) 0.0368(6) Uani 1 1 d . . .
H11 H 0.2403 0.5083 -0.2483 0.044 Uiso 1 1 calc R . .
C12 C 0.0645(3) 0.6541(5) -0.20231(9) 0.0330(6) Uani 1 1 d . . .
H12 H -0.0281 0.5357 -0.2077 0.040 Uiso 1 1 calc R . .

loop_
_atom_site_aniso_label
_atom_site_aniso_U_11
_atom_site_aniso_U_22
_atom_site_aniso_U_33
_atom_site_aniso_U_23
_atom_site_aniso_U_13
_atom_site_aniso_U_12
S1 0.0322(4) 0.0500(5) 0.0389(4) 0.0118(3) 0.0128(3) 0.0108(3)
O1 0.0268(9) 0.0482(12) 0.0355(10) 0.0064(9) 0.0005(7) -0.0039(8)
C1 0.0262(13) 0.0393(15) 0.0355(14) -0.0030(12) 0.0043(10) -0.0022(11)
C2 0.0333(14) 0.0418(16) 0.0358(14) 0.0072(12) 0.0072(11) -0.0051(12)
C3 0.0292(13) 0.0397(15) 0.0308(13) 0.0034(11) 0.0062(10) 0.0005(11)
C4 0.0269(12) 0.0349(14) 0.0331(13) 0.0035(11) 0.0051(10) -0.0021(10)
C5 0.0345(14) 0.0399(16) 0.0443(16) 0.0029(13) -0.0003(11) -0.0043(12)
C6 0.0375(15) 0.0415(17) 0.0473(16) -0.0034(13) 0.0164(12) -0.0045(12)
C7 0.0276(13) 0.0371(15) 0.0245(12) 0.0055(11) 0.0036(9) 0.0045(11)
C8 0.0424(15) 0.0342(15) 0.0319(13) -0.0026(11) 0.0037(11) 0.0003(12)
C9 0.0352(15) 0.0416(17) 0.0429(15) 0.0010(13) 0.0049(12) -0.0116(12)
C10 0.0271(14) 0.0561(19) 0.0357(14) 0.0020(13) 0.0073(11) -0.0008(12)
C11 0.0344(14) 0.0422(16) 0.0338(14) -0.0069(12) 0.0036(11) 0.0048(12)
C12 0.0273(13) 0.0356(14) 0.0356(14) 0.0010(12) 0.0005(10) -0.0035(11)

loop_
_atom_type_symbol
_atom_type_description
_atom_type_scat_dispersion_real
_atom_type_scat_dispersion_imag
_atom_type_scat_source
C C 0.0033 0.0016 'International Tables Vol C Tables 4.2.6.8 and 6.1.1.4'
H H 0.0000 0.0000 'International Tables Vol C Tables 4.2.6.8 and 6.1.1.4'
O O 0.0106 0.0060 'International Tables Vol C Tables 4.2.6.8 and 6.1.1.4'
S S 0.1246 0.1234 'International Tables Vol C Tables 4.2.6.8 and 6.1.1.4'

loop_
_geom_angle_atom_site_label_1
_geom_angle_atom_site_label_2
_geom_angle_atom_site_label_3
_geom_angle
_geom_angle_site_symmetry_1
_geom_angle_site_symmetry_3
_geom_angle_publ_flag
C7 S1 C3 99.57(11) . . ?
C1 O1 C4 116.17(19) . 3_565 ?
O1 C1 C1 110.6(3) . 3_565 ?
O1 C1 C2 110.2(2) . . ?
C1 C1 C2 108.9(3) 3_565 . ?
O1 C1 H1 109.0 . . ?
C1 C1 H1 109.0 3_565 . ?
C2 C1 H1 109.0 . . ?
C3 C2 C1 109.8(2) . . ?
C3 C2 H2A 109.7 . . ?
C1 C2 H2A 109.7 . . ?
C3 C2 H2B 109.7 . . ?
C1 C2 H2B 109.7 . . ?
H2A C2 H2B 108.2 . . ?
C2 C3 C4 112.9(2) . . ?
C2 C3 S1 111.92(18) . . ?
C4 C3 S1 110.14(17) . . ?
C2 C3 H3 107.2 . . ?
C4 C3 H3 107.2 . . ?
S1 C3 H3 107.2 . . ?
O1 C4 C5 102.8(2) 3_565 . ?
O1 C4 C6 111.2(2) 3_565 . ?
C5 C4 C6 110.2(2) . . ?
O1 C4 C3 106.80(19) 3_565 . ?
C5 C4 C3 111.2(2) . . ?
C6 C4 C3 114.1(2) . . ?
C4 C5 H5A 109.5 . . ?
C4 C5 H5B 109.5 . . ?
H5A C5 H5B 109.5 . . ?
C4 C5 H5C 109.5 . . ?
H5A C5 H5C 109.5 . . ?
H5B C5 H5C 109.5 . . ?
C4 C6 H6A 109.5 . . ?
C4 C6 H6B 109.5 . . ?
H6A C6 H6B 109.5 . . ?
C4 C6 H6C 109.5 . . ?
H6A C6 H6C 109.5 . . ?
H6B C6 H6C 109.5 . . ?
C12 C7 C8 119.4(2) . . ?
C12 C7 S1 120.82(19) . . ?
C8 C7 S1 119.80(19) . . ?
C9 C8 C7 120.1(2) . . ?
C9 C8 H8 119.9 . . ?
C7 C8 H8 119.9 . . ?
C10 C9 C8 120.1(2) . . ?
C10 C9 H9 120.0 . . ?
C8 C9 H9 120.0 . . ?
C9 C10 C11 120.3(2) . . ?
C9 C10 H10 119.8 . . ?
C11 C10 H10 119.8 . . ?
C10 C11 C12 119.7(2) . . ?
C10 C11 H11 120.2 . . ?
C12 C11 H11 120.2 . . ?
C7 C12 C11 120.5(2) . . ?
C7 C12 H12 119.8 . . ?
C11 C12 H12 119.8 . . ?

loop_
_geom_bond_atom_site_label_1
_geom_bond_atom_site_label_2
_geom_bond_distance
_geom_bond_site_symmetry_2
_geom_bond_publ_flag
S1 C7 1.775(2) . ?
S1 C3 1.833(3) . ?
O1 C1 1.413(3) . ?
O1 C4 1.463(3) 3_565 ?
C1 C1 1.501(5) 3_565 ?
C1 C2 1.525(4) . ?
C1 H1 1.0000 . ?
C2 C3 1.520(3) . ?
C2 H2A 0.9900 . ?
C2 H2B 0.9900 . ?
C3 C4 1.551(3) . ?
C3 H3 1.0000 . ?
C4 O1 1.463(3) 3_565 ?
C4 C5 1.516(4) . ?
C4 C6 1.516(4) . ?
C5 H5A 0.9800 . ?
C5 H5B 0.9800 . ?
C5 H5C 0.9800 . ?
C6 H6A 0.9800 . ?
C6 H6B 0.9800 . ?
C6 H6C 0.9800 . ?
C7 C12 1.384(4) . ?
C7 C8 1.387(4) . ?
C8 C9 1.386(4) . ?
C8 H8 0.9500 . ?
C9 C10 1.376(4) . ?
C9 H9 0.9500 . ?
C10 C11 1.381(4) . ?
C10 H10 0.9500 . ?
C11 C12 1.386(4) . ?
C11 H11 0.9500 . ?
C12 H12 0.9500 . ?

loop_
_geom_torsion_atom_site_label_1
_geom_torsion_atom_site_label_2
_geom_torsion_atom_site_label_3
_geom_torsion_atom_site_label_4
_geom_torsion
_geom_torsion_site_symmetry_1
_geom_torsion_site_symmetry_2
_geom_torsion_site_symmetry_3
_geom_torsion_site_symmetry_4
_geom_torsion_publ_flag
C4 O1 C1 C1 62.2(3) 3_565 . . 3_565 ?
C4 O1 C1 C2 -177.34(19) 3_565 . . . ?
O1 C1 C2 C3 -177.1(2) . . . . ?
C1 C1 C2 C3 -55.6(3) 3_565 . . . ?
C1 C2 C3 C4 54.1(3) . . . . ?
C1 C2 C3 S1 179.03(17) . . . . ?
C7 S1 C3 C2 64.2(2) . . . . ?
C7 S1 C3 C4 -169.30(18) . . . . ?
C2 C3 C4 O1 -51.5(3) . . . 3_565 ?
S1 C3 C4 O1 -177.43(16) . . . 3_565 ?
C2 C3 C4 C5 -162.9(2) . . . . ?
S1 C3 C4 C5 71.1(2) . . . . ?
C2 C3 C4 C6 71.8(3) . . . . ?
S1 C3 C4 C6 -54.2(3) . . . . ?
C3 S1 C7 C12 76.2(2) . . . . ?
C3 S1 C7 C8 -105.4(2) . . . . ?
C12 C7 C8 C9 -0.3(4) . . . . ?
S1 C7 C8 C9 -178.7(2) . . . . ?
C7 C8 C9 C10 -0.1(4) . . . . ?
C8 C9 C10 C11 0.0(4) . . . . ?
C9 C10 C11 C12 0.6(4) . . . . ?
C8 C7 C12 C11 0.9(4) . . . . ?
S1 C7 C12 C11 179.28(19) . . . . ?
C10 C11 C12 C7 -1.0(4) . . . . ?
